data_2221459
loop_
_publ_author_name
'Deeba, Farah'
'Khan, Misbahul Ain'
'Zia-ur-Rehman, Muhammad'
'\,Caylak, Nagihan'
'\,Sahin, Ertan'

_publ_section_title
1-Ethyl-<i>N</i>'-[(<i>E</i>)-4-hydroxybenzylidene]-7-methyl-4-oxo-1,4-dihydro-1,8-naphthyridine-3-carbohydrazide
_journal_coeditor_code NG2560
_journal_issue 4
_journal_name_full 'Acta Crystallographica Section E'
_journal_page_first o860
_journal_page_last o861
_journal_paper_doi 10.1107/S1600536809009167
_journal_volume 65
_journal_year 2009
_chemical_formula_iupac 'C19 H18 N4 O3'
_chemical_formula_moiety 'C19 H18 N4 O3'
_chemical_formula_sum 'C19 H18 N4 O3'
_chemical_formula_weight 350.37
_chemical_name_systematic
;
1-Ethyl-<i>N</i>'-[(<i>E</i>)-4-hydroxybenzylidene]-7-methyl-4-oxo-1,4-
dihydro-1,8-naphthyridine-3-carbohydrazide
;
_space_group_IT_number 14
_symmetry_cell_setting monoclinic
_symmetry_space_group_name_Hall '-P 2ybc'
_symmetry_space_group_name_H-M 'P 1 21/c 1'
_atom_sites_solution_hydrogens geom
_atom_sites_solution_primary direct
_atom_sites_solution_secondary difmap
_audit_creation_method 'WinGX routine CIF_UPDATE'
_cell_angle_alpha 90.000000
_cell_angle_beta 98.1745(14)
_cell_angle_gamma 90.000000
_cell_formula_units_Z 4
_cell_length_a 7.6437(2)
_cell_length_b 13.3290(2)
_cell_length_c 17.2212(4)
_cell_measurement_reflns_used 3643
_cell_measurement_temperature 293(2)
_cell_measurement_theta_max 26.3607
_cell_measurement_theta_min 2.3895
_cell_volume 1736.72(7)
_computing_cell_refinement 'CrystalClear (Rigaku/MSC, 2005)'
_computing_data_collection 'CrystalClear (Rigaku/MSC, 2005)'
_computing_data_reduction 'CrystalClear (Rigaku/MSC, 2005)'
_computing_molecular_graphics 'ORTEP-3 for Windows (Farrugia, 1997)'
_computing_publication_material 'WinGX (Farrugia, 1999)'
_computing_structure_refinement 'SHELXL97 (Sheldrick, 2008)'
_computing_structure_solution 'SHELXS97 (Sheldrick, 2008)'
_diffrn_ambient_temperature 293(2)
_diffrn_detector_area_resol_mean 10.0000
_diffrn_measured_fraction_theta_full 0.978
_diffrn_measured_fraction_theta_max 0.98
_diffrn_measurement_device_type 'Rigaku R-AXIS RAPID-S'
_diffrn_measurement_method \w
_diffrn_radiation_monochromator graphite
_diffrn_radiation_type MoK\a
_diffrn_radiation_wavelength 0.71073
_diffrn_reflns_av_R_equivalents 0.0642
_diffrn_reflns_limit_h_max 9
_diffrn_reflns_limit_h_min -8
_diffrn_reflns_limit_k_max 16
_diffrn_reflns_limit_k_min -16
_diffrn_reflns_limit_l_max 21
_diffrn_reflns_limit_l_min -21
_diffrn_reflns_number 35553
_diffrn_reflns_reduction_process 'Lp corrections applied'
_diffrn_reflns_theta_full 26.66
_diffrn_reflns_theta_max 26.66
_diffrn_reflns_theta_min 2.39
_exptl_absorpt_coefficient_mu 0.093
_exptl_absorpt_correction_T_max 0.991
_exptl_absorpt_correction_T_min 0.990
_exptl_absorpt_correction_type multi-scan
_exptl_absorpt_process_details '(Blessing, 1995)'
_exptl_crystal_colour 'light yellow'
_exptl_crystal_density_diffrn 1.34
_exptl_crystal_density_method 'not measured'
_exptl_crystal_description prism
_exptl_crystal_F_000 736
_exptl_crystal_size_max 0.2
_exptl_crystal_size_mid 0.14
_exptl_crystal_size_min 0.1
_refine_diff_density_max 0.146
_refine_diff_density_min -0.161
_refine_ls_extinction_method none
_refine_ls_goodness_of_fit_ref 1.042
_refine_ls_hydrogen_treatment mixed
_refine_ls_matrix_type full
_refine_ls_number_parameters 244
_refine_ls_number_reflns 3583
_refine_ls_number_restraints 0
_refine_ls_restrained_S_all 1.042
_refine_ls_R_factor_all 0.0793
_refine_ls_R_factor_gt 0.0558
_refine_ls_shift/su_max 0
_refine_ls_shift/su_mean 0
_refine_ls_structure_factor_coef Fsqd
_refine_ls_weighting_details 'calc w=1/[\s^2^(Fo^2^)+(0.0654P)^2^+0.3979P] where P=(Fo^2^+2Fc^2^)/3'
_refine_ls_weighting_scheme calc
_refine_ls_wR_factor_ref 0.1509
_reflns_number_gt 2597
_reflns_number_total 3583
_reflns_threshold_expression I>2\s(I)
_cod_data_source_file ng2560.cif
_cod_data_source_block I
_cod_original_sg_symbol_H-M 'P 21/c'
_cod_database_code 2221459
_cod_database_fobs_code 2221459

loop_
_symmetry_equiv_pos_as_xyz
'x, y, z'
'-x, y+1/2, -z+1/2'
'-x, -y, -z'
'x, -y-1/2, z-1/2'

loop_
_atom_site_type_symbol
_atom_site_label
_atom_site_fract_x
_atom_site_fract_y
_atom_site_fract_z
_atom_site_U_iso_or_equiv
_atom_site_adp_type
_atom_site_calc_flag
_atom_site_refinement_flags
_atom_site_occupancy
_atom_site_disorder_assembly
_atom_site_disorder_group
O O1 0.2080(2) 0.01852(11) 0.57270(8) 0.0654(4) Uani d . 1 . .
O O3 -0.1795(2) -0.65000(11) 0.71180(9) 0.0686(4) Uani d . 1 . .
H H3O -0.1729 -0.6919 0.6775 0.103 Uiso calc R 1 . .
N N1 0.4591(2) 0.22498(12) 0.39012(10) 0.0556(4) Uani d . 1 . .
N N3 0.1243(2) -0.16773(13) 0.52592(10) 0.0554(4) Uani d . 1 . .
N N4 0.0658(2) -0.26173(12) 0.54348(10) 0.0554(4) Uani d . 1 . .
O O2 0.1598(2) -0.20967(11) 0.40138(9) 0.0750(5) Uani d . 1 . .
N N2 0.3819(2) 0.05987(12) 0.36073(9) 0.0532(4) Uani d . 1 . .
C C17 -0.1341(3) -0.55811(15) 0.68611(11) 0.0524(5) Uani d . 1 . .
C C14 -0.0321(3) -0.36963(14) 0.63803(11) 0.0517(5) Uani d . 1 . .
C C11 0.2538(3) 0.03007(14) 0.50649(11) 0.0505(5) Uani d . 1 . .
C C10 0.2423(3) -0.04590(14) 0.44689(11) 0.0493(5) Uani d . 1 . .
C C16 -0.1130(3) -0.54200(15) 0.60834(11) 0.0567(5) Uani d . 1 . .
H H16 -0.1315 -0.594 0.5721 0.068 Uiso calc R 1 . .
C C9 0.3081(3) -0.02682(15) 0.37834(12) 0.0544(5) Uani d . 1 . .
H H9 0.3009 -0.0779 0.3413 0.065 Uiso calc R 1 . .
C C13 0.0289(3) -0.27273(16) 0.61292(12) 0.0561(5) Uani d . 1 . .
C C15 -0.0647(3) -0.44868(15) 0.58534(11) 0.0590(5) Uani d . 1 . .
H H15 -0.0533 -0.438 0.5329 0.071 Uiso calc R 1 . .
C C6 0.3892(3) 0.13908(14) 0.41286(11) 0.0494(5) Uani d . 1 . .
C C18 -0.1077(3) -0.48014(16) 0.73924(11) 0.0580(5) Uani d . 1 . .
H H18 -0.1243 -0.4903 0.7911 0.07 Uiso calc R 1 . .
C C5 0.3272(3) 0.12561(14) 0.48473(11) 0.0500(5) Uani d . 1 . .
C C2 0.4702(3) 0.30211(15) 0.43905(13) 0.0586(5) Uani d . 1 . .
C C12 0.1715(3) -0.14835(14) 0.45515(12) 0.0539(5) Uani d . 1 . .
C C19 -0.0567(3) -0.38686(15) 0.71523(11) 0.0562(5) Uani d . 1 . .
H H19 -0.0385 -0.3348 0.7515 0.067 Uiso calc R 1 . .
C C1 0.5445(3) 0.39767(17) 0.41103(15) 0.0736(7) Uani d . 1 . .
H H1A 0.5764 0.3875 0.3597 0.11 Uiso calc R 1 . .
H H1C 0.6474 0.4168 0.4466 0.11 Uiso calc R 1 . .
H H1B 0.4573 0.4498 0.4089 0.11 Uiso calc R 1 . .
C C4 0.3414(3) 0.20843(16) 0.53477(13) 0.0648(6) Uani d . 1 . .
H H4 0.3023 0.2041 0.5834 0.078 Uiso calc R 1 . .
C C3 0.4127(4) 0.29585(17) 0.51221(13) 0.0716(6) Uani d . 1 . .
H H3 0.4229 0.3511 0.5456 0.086 Uiso calc R 1 . .
C C7 0.4608(3) 0.06988(18) 0.28730(12) 0.0679(6) Uani d . 1 . .
H H7A 0.4911 0.0038 0.2698 0.082 Uiso calc R 1 . .
H H7B 0.5691 0.1086 0.2979 0.082 Uiso calc R 1 . .
C C8 0.3387(4) 0.1199(3) 0.22344(15) 0.1028(10) Uani d . 1 . .
H H8B 0.3956 0.1254 0.1774 0.154 Uiso calc R 1 . .
H H8C 0.3093 0.1857 0.2403 0.154 Uiso calc R 1 . .
H H8A 0.2328 0.0808 0.2116 0.154 Uiso calc R 1 . .
H H13 0.045(3) -0.2191(17) 0.6511(13) 0.067(6) Uiso d . 1 . .
H H3N 0.131(3) -0.1174(17) 0.5616(13) 0.070(7) Uiso d . 1 . .

loop_
_atom_site_aniso_label
_atom_site_aniso_U_11
_atom_site_aniso_U_22
_atom_site_aniso_U_33
_atom_site_aniso_U_12
_atom_site_aniso_U_13
_atom_site_aniso_U_23
O1 0.0978(11) 0.0566(9) 0.0456(8) -0.0032(8) 0.0238(8) 0.0018(6)
O3 0.1010(12) 0.0523(8) 0.0579(9) -0.0040(8) 0.0296(9) 0.0053(7)
N1 0.0569(10) 0.0537(10) 0.0566(10) -0.0026(8) 0.0098(8) 0.0042(8)
N3 0.0732(11) 0.0448(9) 0.0499(10) -0.0026(8) 0.0139(8) 0.0024(8)
N4 0.0676(11) 0.0446(9) 0.0551(10) -0.0016(8) 0.0125(8) 0.0040(7)
O2 0.1160(14) 0.0533(9) 0.0596(9) -0.0130(8) 0.0259(9) -0.0086(7)
N2 0.0632(10) 0.0529(9) 0.0466(9) -0.0036(8) 0.0186(7) -0.0010(7)
C17 0.0623(12) 0.0483(11) 0.0491(11) 0.0007(9) 0.0159(9) 0.0051(8)
C14 0.0608(12) 0.0479(10) 0.0481(11) -0.0006(9) 0.0131(9) 0.0019(8)
C11 0.0581(12) 0.0503(11) 0.0436(10) 0.0056(9) 0.0093(8) 0.0023(8)
C10 0.0561(11) 0.0473(10) 0.0452(10) 0.0009(8) 0.0090(8) 0.0025(8)
C16 0.0767(14) 0.0502(11) 0.0454(11) -0.0023(10) 0.0165(10) -0.0024(8)
C9 0.0658(13) 0.0496(11) 0.0492(11) -0.0001(9) 0.0132(9) -0.0043(9)
C13 0.0698(14) 0.0492(11) 0.0507(12) 0.0003(10) 0.0130(10) -0.0005(9)
C15 0.0837(15) 0.0531(12) 0.0438(11) -0.0039(10) 0.0210(10) 0.0011(9)
C6 0.0526(11) 0.0486(10) 0.0472(10) 0.0016(8) 0.0082(8) 0.0019(8)
C18 0.0748(14) 0.0598(12) 0.0422(10) 0.0000(10) 0.0186(9) 0.0041(9)
C5 0.0579(11) 0.0487(11) 0.0439(10) 0.0003(9) 0.0084(8) 0.0012(8)
C2 0.0617(13) 0.0507(12) 0.0619(13) -0.0030(9) 0.0038(10) 0.0032(10)
C12 0.0644(13) 0.0476(11) 0.0505(11) 0.0016(9) 0.0109(9) -0.0002(9)
C19 0.0724(13) 0.0526(11) 0.0454(10) -0.0008(10) 0.0143(9) -0.0043(9)
C1 0.0827(16) 0.0550(13) 0.0837(17) -0.0096(11) 0.0138(13) 0.0068(12)
C4 0.0901(16) 0.0577(13) 0.0476(11) -0.0027(11) 0.0130(11) -0.0034(9)
C3 0.1043(19) 0.0523(12) 0.0586(13) -0.0098(12) 0.0126(12) -0.0079(10)
C7 0.0866(16) 0.0671(14) 0.0573(13) -0.0084(12) 0.0348(12) -0.0037(10)
C8 0.111(2) 0.144(3) 0.0552(15) -0.011(2) 0.0182(15) 0.0164(17)

loop_
_atom_type_symbol
_atom_type_description
_atom_type_scat_dispersion_real
_atom_type_scat_dispersion_imag
_atom_type_scat_source
C C 0.0033 0.0016 'International Tables Vol C Tables 4.2.6.8 and 6.1.1.4'
H H 0 0 'International Tables Vol C Tables 4.2.6.8 and 6.1.1.4'
N N 0.0061 0.0033 'International Tables Vol C Tables 4.2.6.8 and 6.1.1.4'
O O 0.0106 0.006 'International Tables Vol C Tables 4.2.6.8 and 6.1.1.4'

loop_
_geom_angle_atom_site_label_1
_geom_angle_atom_site_label_2
_geom_angle_atom_site_label_3
_geom_angle_site_symmetry_1
_geom_angle_site_symmetry_3
_geom_angle
_geom_angle_publ_flag
C17 O3 H3O . . 109.5 ?
C2 N1 C6 . . 117.86(17) ?
C12 N3 N4 . . 120.71(17) ?
C12 N3 H3N . . 118.4(15) ?
N4 N3 H3N . . 120.9(14) ?
C13 N4 N3 . . 115.59(17) ?
C9 N2 C6 . . 119.42(16) ?
C9 N2 C7 . . 120.42(17) ?
C6 N2 C7 . . 120.13(16) ?
O3 C17 C18 . . 118.75(17) ?
O3 C17 C16 . . 121.44(18) ?
C18 C17 C16 . . 119.80(18) ?
C19 C14 C15 . . 117.65(18) ?
C19 C14 C13 . . 121.51(18) ?
C15 C14 C13 . . 120.84(18) ?
O1 C11 C10 . . 124.68(18) ?
O1 C11 C5 . . 120.61(18) ?
C10 C11 C5 . . 114.70(16) ?
C9 C10 C11 . . 119.47(18) ?
C9 C10 C12 . . 115.90(17) ?
C11 C10 C12 . . 124.54(17) ?
C15 C16 C17 . . 119.46(18) ?
C15 C16 H16 . . 120.3 ?
C17 C16 H16 . . 120.3 ?
N2 C9 C10 . . 124.95(18) ?
N2 C9 H9 . . 117.5 ?
C10 C9 H9 . . 117.5 ?
N4 C13 C14 . . 120.13(19) ?
N4 C13 H13 . . 121.9(13) ?
C14 C13 H13 . . 117.9(13) ?
C16 C15 C14 . . 121.96(18) ?
C16 C15 H15 . . 119 ?
C14 C15 H15 . . 119 ?
N1 C6 N2 . . 116.22(17) ?
N1 C6 C5 . . 124.45(18) ?
N2 C6 C5 . . 119.32(17) ?
C17 C18 C19 . . 119.94(18) ?
C17 C18 H18 . . 120 ?
C19 C18 H18 . . 120 ?
C4 C5 C6 . . 116.04(18) ?
C4 C5 C11 . . 121.99(18) ?
C6 C5 C11 . . 121.97(17) ?
N1 C2 C3 . . 121.92(19) ?
N1 C2 C1 . . 116.5(2) ?
C3 C2 C1 . . 121.5(2) ?
O2 C12 N3 . . 123.72(19) ?
O2 C12 C10 . . 121.92(18) ?
N3 C12 C10 . . 114.36(17) ?
C18 C19 C14 . . 121.14(19) ?
C18 C19 H19 . . 119.4 ?
C14 C19 H19 . . 119.4 ?
C2 C1 H1A . . 109.5 ?
C2 C1 H1C . . 109.5 ?
H1A C1 H1C . . 109.5 ?
C2 C1 H1B . . 109.5 ?
H1A C1 H1B . . 109.5 ?
H1C C1 H1B . . 109.5 ?
C3 C4 C5 . . 119.9(2) ?
C3 C4 H4 . . 120.1 ?
C5 C4 H4 . . 120.1 ?
C4 C3 C2 . . 119.8(2) ?
C4 C3 H3 . . 120.1 ?
C2 C3 H3 . . 120.1 ?
N2 C7 C8 . . 112.4(2) ?
N2 C7 H7A . . 109.1 ?
C8 C7 H7A . . 109.1 ?
N2 C7 H7B . . 109.1 ?
C8 C7 H7B . . 109.1 ?
H7A C7 H7B . . 107.9 ?
C7 C8 H8B . . 109.5 ?
C7 C8 H8C . . 109.5 ?
H8B C8 H8C . . 109.5 ?
C7 C8 H8A . . 109.5 ?
H8B C8 H8A . . 109.5 ?
H8C C8 H8A . . 109.5 ?

loop_
_geom_bond_atom_site_label_1
_geom_bond_atom_site_label_2
_geom_bond_site_symmetry_2
_geom_bond_distance
_geom_bond_publ_flag
O1 C11 . 1.249(2) ?
O3 C17 . 1.364(2) ?
O3 H3O . 0.82 ?
N1 C2 . 1.324(3) ?
N1 C6 . 1.345(2) ?
N3 C12 . 1.344(3) ?
N3 N4 . 1.378(2) ?
N3 H3N . 0.91(2) ?
N4 C13 . 1.275(3) ?
O2 C12 . 1.229(2) ?
N2 C9 . 1.340(3) ?
N2 C6 . 1.382(2) ?
N2 C7 . 1.482(2) ?
C17 C18 . 1.380(3) ?
C17 C16 . 1.388(3) ?
C14 C19 . 1.388(3) ?
C14 C15 . 1.390(3) ?
C14 C13 . 1.460(3) ?
C11 C10 . 1.436(3) ?
C11 C5 . 1.462(3) ?
C10 C9 . 1.371(3) ?
C10 C12 . 1.483(3) ?
C16 C15 . 1.372(3) ?
C16 H16 . 0.93 ?
C9 H9 . 0.93 ?
C13 H13 . 0.97(2) ?
C15 H15 . 0.93 ?
C6 C5 . 1.398(3) ?
C18 C19 . 1.384(3) ?
C18 H18 . 0.93 ?
C5 C4 . 1.395(3) ?
C2 C3 . 1.394(3) ?
C2 C1 . 1.502(3) ?
C19 H19 . 0.93 ?
C1 H1A . 0.96 ?
C1 H1C . 0.96 ?
C1 H1B . 0.96 ?
C4 C3 . 1.366(3) ?
C4 H4 . 0.93 ?
C3 H3 . 0.93 ?
C7 C8 . 1.495(4) ?
C7 H7A . 0.97 ?
C7 H7B . 0.97 ?
C8 H8B . 0.96 ?
C8 H8C . 0.96 ?
C8 H8A . 0.96 ?

loop_
_geom_hbond_atom_site_label_D
_geom_hbond_atom_site_label_H
_geom_hbond_atom_site_label_A
_geom_hbond_site_symmetry_A
_geom_hbond_distance_DH
_geom_hbond_distance_HA
_geom_hbond_distance_DA
_geom_hbond_angle_DHA
N3 H3N O1 . 0.91(2) 1.91(2) 2.660(3) 139(2)
O3 H3O O2 3_546 0.82 1.9000 2.721(3) 179.00

loop_
_geom_torsion_atom_site_label_1
_geom_torsion_atom_site_label_2
_geom_torsion_atom_site_label_3
_geom_torsion_atom_site_label_4
_geom_torsion_site_symmetry_1
_geom_torsion_site_symmetry_2
_geom_torsion_site_symmetry_3
_geom_torsion_site_symmetry_4
_geom_torsion
_geom_torsion_publ_flag
C12 N3 N4 C13 . . . . 178.2(2) ?
O1 C11 C10 C9 . . . . -175.46(19) ?
C5 C11 C10 C9 . . . . 3.8(3) ?
O1 C11 C10 C12 . . . . 1.1(3) ?
C5 C11 C10 C12 . . . . -179.61(18) ?
O3 C17 C16 C15 . . . . -179.0(2) ?
C18 C17 C16 C15 . . . . 0.5(3) ?
C6 N2 C9 C10 . . . . -2.4(3) ?
C7 N2 C9 C10 . . . . 175.4(2) ?
C11 C10 C9 N2 . . . . -1.3(3) ?
C12 C10 C9 N2 . . . . -178.10(19) ?
N3 N4 C13 C14 . . . . -179.25(18) ?
C19 C14 C13 N4 . . . . 173.6(2) ?
C15 C14 C13 N4 . . . . -5.2(3) ?
C17 C16 C15 C14 . . . . 1.4(3) ?
C19 C14 C15 C16 . . . . -2.4(3) ?
C13 C14 C15 C16 . . . . 176.5(2) ?
C2 N1 C6 N2 . . . . -179.19(17) ?
C2 N1 C6 C5 . . . . 0.0(3) ?
C9 N2 C6 N1 . . . . -177.63(18) ?
C7 N2 C6 N1 . . . . 4.5(3) ?
C9 N2 C6 C5 . . . . 3.2(3) ?
C7 N2 C6 C5 . . . . -174.73(19) ?
O3 C17 C18 C19 . . . . 178.2(2) ?
C16 C17 C18 C19 . . . . -1.4(3) ?
N1 C6 C5 C4 . . . . -0.1(3) ?
N2 C6 C5 C4 . . . . 179.03(18) ?
N1 C6 C5 C11 . . . . -179.47(18) ?
N2 C6 C5 C11 . . . . -0.3(3) ?
O1 C11 C5 C4 . . . . -3.1(3) ?
C10 C11 C5 C4 . . . . 177.57(19) ?
O1 C11 C5 C6 . . . . 176.24(19) ?
C10 C11 C5 C6 . . . . -3.1(3) ?
C6 N1 C2 C3 . . . . 0.3(3) ?
C6 N1 C2 C1 . . . . -178.45(19) ?
N4 N3 C12 O2 . . . . 3.0(3) ?
N4 N3 C12 C10 . . . . -176.28(17) ?
C9 C10 C12 O2 . . . . -5.6(3) ?
C11 C10 C12 O2 . . . . 177.8(2) ?
C9 C10 C12 N3 . . . . 173.73(18) ?
C11 C10 C12 N3 . . . . -2.9(3) ?
C17 C18 C19 C14 . . . . 0.4(3) ?
C15 C14 C19 C18 . . . . 1.5(3) ?
C13 C14 C19 C18 . . . . -177.4(2) ?
C6 C5 C4 C3 . . . . -0.1(3) ?
C11 C5 C4 C3 . . . . 179.3(2) ?
C5 C4 C3 C2 . . . . 0.4(4) ?
N1 C2 C3 C4 . . . . -0.5(4) ?
C1 C2 C3 C4 . . . . 178.2(2) ?
C9 N2 C7 C8 . . . . 98.6(3) ?
C6 N2 C7 C8 . . . . -83.5(3) ?

loop_
_cod_related_entry_id
_cod_related_entry_database
_cod_related_entry_code
1 ChemSpider 24741952
